data_2206729
loop_
_publ_author_name
'Ga\"el Labat'
'Joan Halfpenny'

_publ_section_title
;
1,5-Bis(3-thienyloxy)-3-oxapentane: a thiophene-based precursor for
thiophene-based azacryptand Mannich bases
;
_journal_coeditor_code IS6111
_journal_issue 9
_journal_name_full 'Acta Crystallographica, Section E'
_journal_page_first o2813
_journal_page_last o22814
_journal_paper_doi 10.1107/S1600536805024517
_journal_volume 61
_journal_year 2005
_chemical_formula_iupac 'C12 H14 O3 S2'
_chemical_formula_moiety 'C12 H14 O3 S2'
_chemical_formula_sum 'C12 H14 O3 S2'
_chemical_formula_weight 270.35
_chemical_name_systematic
;
1,5-Bis(2-thienyloxy)-3-oxapentane
;
_space_group_IT_number 14
_symmetry_cell_setting monoclinic
_symmetry_space_group_name_Hall '-P 2yn'
_symmetry_space_group_name_H-M 'P 1 21/n 1'
_atom_sites_solution_hydrogens geom
_atom_sites_solution_primary direct
_atom_sites_solution_secondary difmap
_audit_creation_method SHELXL-97
_cell_angle_alpha 90.00
_cell_angle_beta 100.960(8)
_cell_angle_gamma 90.00
_cell_formula_units_Z 4
_cell_length_a 5.2998(4)
_cell_length_b 19.4005(18)
_cell_length_c 12.7277(9)
_cell_measurement_reflns_used 8000
_cell_measurement_temperature 153(2)
_cell_measurement_theta_max 26.05
_cell_measurement_theta_min 1.65
_cell_volume 1284.78(18)
_computing_cell_refinement 'CELL (Stoe & Cie, 2002)'
_computing_data_collection 'EXPOSE (Stoe & Cie, 2002)'
_computing_data_reduction 'INTEGRATE (Stoe & Cie, 2002)'
_computing_molecular_graphics 'PLATON (Spek, 2003)'
_computing_publication_material SHELXL97
_computing_structure_refinement 'SHELXL97 (Sheldrick, 1997)'
_computing_structure_solution 'SHELXS97 (Sheldrick, 1997)'
_diffrn_ambient_temperature 153(2)
_diffrn_detector_area_resol_mean 0.81\%A
_diffrn_measured_fraction_theta_full 0.990
_diffrn_measured_fraction_theta_max 0.990
_diffrn_measurement_device_type 'Stoe IPDS'
_diffrn_measurement_method \w
_diffrn_radiation_monochromator graphite
_diffrn_radiation_source 'fine-focus sealed tube'
_diffrn_radiation_type MoK\a
_diffrn_radiation_wavelength 0.71073
_diffrn_reflns_av_R_equivalents 0.0663
_diffrn_reflns_av_sigmaI/netI 0.0676
_diffrn_reflns_limit_h_max 6
_diffrn_reflns_limit_h_min -6
_diffrn_reflns_limit_k_max 23
_diffrn_reflns_limit_k_min -23
_diffrn_reflns_limit_l_max 15
_diffrn_reflns_limit_l_min -15
_diffrn_reflns_number 10146
_diffrn_reflns_theta_full 26.00
_diffrn_reflns_theta_max 26.00
_diffrn_reflns_theta_min 1.94
_diffrn_standards_decay_% 0
_diffrn_standards_interval_count 0
_diffrn_standards_interval_time 0
_diffrn_standards_number 0
_exptl_absorpt_coefficient_mu 0.407
_exptl_absorpt_correction_type none
_exptl_crystal_colour colourless
_exptl_crystal_density_diffrn 1.398
_exptl_crystal_density_method 'not measured'
_exptl_crystal_description plate
_exptl_crystal_F_000 568
_exptl_crystal_size_max 0.50
_exptl_crystal_size_mid 0.25
_exptl_crystal_size_min 0.10
_refine_diff_density_max 0.192
_refine_diff_density_min -0.291
_refine_ls_extinction_method none
_refine_ls_goodness_of_fit_ref 0.851
_refine_ls_hydrogen_treatment constr
_refine_ls_matrix_type full
_refine_ls_number_parameters 154
_refine_ls_number_reflns 2509
_refine_ls_number_restraints 0
_refine_ls_restrained_S_all 0.851
_refine_ls_R_factor_all 0.0641
_refine_ls_R_factor_gt 0.0331
_refine_ls_shift/su_max 0.001
_refine_ls_shift/su_mean 0.000
_refine_ls_structure_factor_coef Fsqd
_refine_ls_weighting_details 'calc w = 1/[\s^2^(Fo^2^)+(0.0331P)^2^] where P = (Fo^2^+2Fc^2^)/3'
_refine_ls_weighting_scheme calc
_refine_ls_wR_factor_gt 0.0664
_refine_ls_wR_factor_ref 0.0721
_reflns_number_gt 1609
_reflns_number_total 2509
_reflns_threshold_expression I>2\s(I)
_cod_data_source_file is6111.cif
_cod_original_sg_symbol_H-M 'P 21/n'
_cod_database_code 2206729

loop_
_symmetry_equiv_pos_as_xyz
'x, y, z'
'-x+1/2, y+1/2, -z+1/2'
'-x, -y, -z'
'x-1/2, -y-1/2, z-1/2'

loop_
_atom_site_label
_atom_site_fract_x
_atom_site_fract_y
_atom_site_fract_z
_atom_site_U_iso_or_equiv
_atom_site_adp_type
_atom_site_calc_flag
_atom_site_refinement_flags
_atom_site_occupancy
_atom_site_type_symbol
S1 0.16435(11) 0.52004(3) 0.70026(4) 0.03420(16) Uani d . 1 S
S2 0.63304(12) 0.70048(3) 1.53098(5) 0.03781(17) Uani d . 1 S
O1 -0.2011(3) 0.62079(7) 0.88858(11) 0.0283(3) Uani d . 1 O
O2 -0.2260(3) 0.63598(7) 1.10645(10) 0.0294(4) Uani d . 1 O
O3 0.0678(3) 0.63305(7) 1.31584(11) 0.0278(3) Uani d . 1 O
C1 -0.0383(4) 0.52702(11) 0.79012(15) 0.0257(5) Uani d . 1 C
H1A -0.1231 0.4894 0.8162 0.031 Uiso calc R 1 H
C2 -0.0605(4) 0.59373(10) 0.81876(15) 0.0240(4) Uani d . 1 C
C3 0.0848(4) 0.63996(11) 0.76818(16) 0.0298(5) Uani d . 1 C
H3A 0.0888 0.6884 0.7790 0.036 Uiso calc R 1 H
C4 0.2175(4) 0.60675(12) 0.70255(17) 0.0353(6) Uani d . 1 C
H4A 0.3274 0.6291 0.6624 0.042 Uiso calc R 1 H
C5 -0.3283(4) 0.57264(10) 0.94515(16) 0.0267(5) Uani d . 1 C
H5B -0.2057 0.5371 0.9793 0.032 Uiso calc R 1 H
H5A -0.4691 0.5495 0.8954 0.032 Uiso calc R 1 H
C6 -0.4344(4) 0.61194(11) 1.02881(16) 0.0303(5) Uani d . 1 C
H6A -0.5387 0.6513 0.9955 0.036 Uiso calc R 1 H
H6B -0.5459 0.5816 1.0628 0.036 Uiso calc R 1 H
C7 -0.3098(5) 0.66629(12) 1.19548(16) 0.0370(6) Uani d . 1 C
H7A -0.4051 0.6318 1.2301 0.044 Uiso calc R 1 H
H7B -0.4268 0.7053 1.1711 0.044 Uiso calc R 1 H
C8 -0.0825(5) 0.69130(11) 1.27361(16) 0.0335(5) Uani d . 1 C
H8A 0.0214 0.7227 1.2377 0.040 Uiso calc R 1 H
H8B -0.1395 0.7169 1.3322 0.040 Uiso calc R 1 H
C9 0.3544(4) 0.70933(11) 1.43801(16) 0.0309(5) Uani d . 1 C
H9A 0.2668 0.7517 1.4202 0.037 Uiso calc R 1 H
C10 0.2762(4) 0.64727(10) 1.39336(15) 0.0242(5) Uani d . 1 C
C11 0.4412(4) 0.59251(11) 1.43531(16) 0.0295(5) Uani d . 1 C
H11A 0.4134 0.5458 1.4138 0.035 Uiso calc R 1 H
C12 0.6421(5) 0.61409(12) 1.50917(17) 0.0351(5) Uani d . 1 C
H12A 0.7737 0.5845 1.5450 0.042 Uiso calc R 1 H

loop_
_atom_site_aniso_label
_atom_site_aniso_U_11
_atom_site_aniso_U_22
_atom_site_aniso_U_33
_atom_site_aniso_U_12
_atom_site_aniso_U_13
_atom_site_aniso_U_23
S1 0.0308(3) 0.0404(3) 0.0319(3) 0.0047(3) 0.0074(3) -0.0062(2)
S2 0.0401(4) 0.0398(3) 0.0344(3) -0.0119(3) 0.0093(3) -0.0054(3)
O1 0.0409(9) 0.0179(7) 0.0296(8) -0.0022(6) 0.0157(7) -0.0021(6)
O2 0.0338(9) 0.0334(8) 0.0222(7) 0.0027(7) 0.0084(7) -0.0061(6)
O3 0.0325(9) 0.0216(7) 0.0272(7) 0.0070(6) 0.0004(7) 0.0002(6)
C1 0.0273(12) 0.0237(11) 0.0247(10) 0.0001(9) 0.0014(9) -0.0004(8)
C2 0.0242(11) 0.0259(11) 0.0212(9) 0.0000(9) 0.0022(9) -0.0004(9)
C3 0.0340(13) 0.0265(12) 0.0282(11) -0.0085(10) 0.0038(10) -0.0010(9)
C4 0.0312(14) 0.0454(14) 0.0299(11) -0.0095(11) 0.0072(11) 0.0023(10)
C5 0.0320(13) 0.0221(11) 0.0265(11) -0.0052(9) 0.0070(10) 0.0016(9)
C6 0.0326(13) 0.0317(12) 0.0276(11) 0.0002(10) 0.0084(11) 0.0014(9)
C7 0.0430(15) 0.0444(14) 0.0236(11) 0.0221(12) 0.0066(11) -0.0005(10)
C8 0.0488(16) 0.0271(12) 0.0237(10) 0.0174(11) 0.0042(11) 0.0006(9)
C9 0.0392(13) 0.0251(11) 0.0317(11) 0.0009(10) 0.0150(11) 0.0027(9)
C10 0.0287(12) 0.0249(11) 0.0205(10) 0.0002(9) 0.0087(10) -0.0005(8)
C11 0.0341(14) 0.0276(11) 0.0271(10) 0.0033(10) 0.0062(10) -0.0028(9)
C12 0.0321(13) 0.0413(13) 0.0313(12) 0.0063(11) 0.0047(11) 0.0001(10)

loop_
_atom_type_symbol
_atom_type_description
_atom_type_scat_dispersion_real
_atom_type_scat_dispersion_imag
_atom_type_scat_source
C C 0.0033 0.0016 'International Tables Vol C Tables 4.2.6.8 and 6.1.1.4'
H H 0.0000 0.0000 'International Tables Vol C Tables 4.2.6.8 and 6.1.1.4'
O O 0.0106 0.0060 'International Tables Vol C Tables 4.2.6.8 and 6.1.1.4'
S S 0.1246 0.1234 'International Tables Vol C Tables 4.2.6.8 and 6.1.1.4'

loop_
_geom_angle_atom_site_label_1
_geom_angle_atom_site_label_2
_geom_angle_atom_site_label_3
_geom_angle
_geom_angle_publ_flag
C4 S1 C1 91.89(10) y
C12 S2 C9 91.92(11) y
C2 O1 C5 116.42(15) y
C6 O2 C7 111.88(16) y
C10 O3 C8 115.46(16) y
C2 C1 S1 110.59(15) y
C2 C1 H1A 124.7 ?
S1 C1 H1A 124.7 ?
C1 C2 O1 128.80(18) y
C1 C2 C3 113.61(18) y
O1 C2 C3 117.59(17) y
C4 C3 C2 111.76(19) y
C4 C3 H3A 124.1 ?
C2 C3 H3A 124.1 ?
C3 C4 S1 112.15(16) y
C3 C4 H4A 123.9 ?
S1 C4 H4A 123.9 ?
O1 C5 C6 107.58(16) y
O1 C5 H5B 110.2 ?
C6 C5 H5B 110.2 ?
O1 C5 H5A 110.2 ?
C6 C5 H5A 110.2 ?
H5B C5 H5A 108.5 ?
O2 C6 C5 108.33(17) y
O2 C6 H6A 110.0 ?
C5 C6 H6A 110.0 ?
O2 C6 H6B 110.0 ?
C5 C6 H6B 110.0 ?
H6A C6 H6B 108.4 ?
O2 C7 C8 109.35(18) y
O2 C7 H7A 109.8 ?
C8 C7 H7A 109.8 ?
O2 C7 H7B 109.8 ?
C8 C7 H7B 109.8 ?
H7A C7 H7B 108.3 ?
O3 C8 C7 108.41(18) ?
O3 C8 H8A 110.0 ?
C7 C8 H8A 110.0 ?
O3 C8 H8B 110.0 ?
C7 C8 H8B 110.0 ?
H8A C8 H8B 108.4 ?
C10 C9 S2 110.66(17) y
C10 C9 H9A 124.7 ?
S2 C9 H9A 124.7 ?
C9 C10 O3 128.5(2) y
C9 C10 C11 112.9(2) y
O3 C10 C11 118.64(18) y
C12 C11 C10 112.3(2) y
C12 C11 H11A 123.8 ?
C10 C11 H11A 123.8 ?
C11 C12 S2 112.15(18) y
C11 C12 H12A 123.9 ?
S2 C12 H12A 123.9 ?

loop_
_geom_bond_atom_site_label_1
_geom_bond_atom_site_label_2
_geom_bond_distance
_geom_bond_publ_flag
S1 C4 1.705(2) y
S1 C1 1.717(2) y
S2 C12 1.701(2) y
S2 C9 1.716(3) y
O1 C2 1.368(2) y
O1 C5 1.425(2) y
O2 C6 1.414(3) y
O2 C7 1.421(2) y
O3 C10 1.362(3) y
O3 C8 1.428(2) y
C1 C2 1.356(3) y
C1 H1A 0.9500 ?
C2 C3 1.414(3) ?
C3 C4 1.353(3) y
C3 H3A 0.9500 ?
C4 H4A 0.9500 ?
C5 C6 1.503(3) y
C5 H5B 0.9900 ?
C5 H5A 0.9900 ?
C6 H6A 0.9900 ?
C6 H6B 0.9900 ?
C7 C8 1.490(3) y
C7 H7A 0.9900 ?
C7 H7B 0.9900 ?
C8 H8A 0.9900 ?
C8 H8B 0.9900 ?
C9 C10 1.362(3) y
C9 H9A 0.9500 ?
C10 C11 1.414(3) y
C11 C12 1.346(3) y
C11 H11A 0.9500 ?
C12 H12A 0.9500 ?

loop_
_geom_hbond_atom_site_label_D
_geom_hbond_atom_site_label_H
_geom_hbond_atom_site_label_A
_geom_hbond_site_symmetry_A
_geom_hbond_distance_DH
_geom_hbond_distance_HA
_geom_hbond_distance_DA
_geom_hbond_angle_DHA
C9 H9A O1 4_676 0.95 2.52 3.358(2) 148
C12 H12A S1 1_656 0.95 2.86 3.787(2) 164

loop_
_geom_torsion_atom_site_label_1
_geom_torsion_atom_site_label_2
_geom_torsion_atom_site_label_3
_geom_torsion_atom_site_label_4
_geom_torsion
C4 S1 C1 C2 0.16(17)
S1 C1 C2 O1 -179.53(17)
S1 C1 C2 C3 0.3(2)
C5 O1 C2 C1 4.9(3)
C5 O1 C2 C3 -174.89(18)
C1 C2 C3 C4 -0.7(3)
O1 C2 C3 C4 179.13(19)
C2 C3 C4 S1 0.8(2)
C1 S1 C4 C3 -0.55(18)
C2 O1 C5 C6 171.17(17)
C7 O2 C6 C5 -172.63(17)
O1 C5 C6 O2 -67.9(2)
C6 O2 C7 C8 -179.31(17)
C10 O3 C8 C7 -176.48(16)
O2 C7 C8 O3 -65.7(2)
C12 S2 C9 C10 0.02(15)
S2 C9 C10 O3 -178.87(15)
S2 C9 C10 C11 0.5(2)
C8 O3 C10 C9 2.4(3)
C8 O3 C10 C11 -176.98(16)
C9 C10 C11 C12 -1.0(2)
O3 C10 C11 C12 178.47(17)
C10 C11 C12 S2 1.0(2)
C9 S2 C12 C11 -0.60(17)

loop_
_cod_related_entry_id
_cod_related_entry_database
_cod_related_entry_code
1 ChemSpider 9283556
